data_7249030
loop_
_publ_author_name
'Su\<sanj, Ru\/der'
'Bedekovi\'c, Nikola'
'Cerovski, Sara'
'Baus Topi\'c, Nea'
'Nemec, Vinko'
'Cin\<ci\'c, Dominik'

_publ_section_title
;
 Evaluation of halogen bonding proclivity of oxazole derivatives carrying
 multiple acceptor sites in cocrystals with perfluorinated iodobenzenes
;
_journal_issue 31
_journal_name_full CrystEngComm
_journal_page_first 4137
_journal_page_last 4145
_journal_paper_doi 10.1039/D4CE00557K
_journal_volume 26
_journal_year 2024
_chemical_formula_moiety 'C9 H6 N2 O3, C6 F4 I2'
_chemical_formula_sum 'C15 H6 F4 I2 N2 O3'
_chemical_formula_weight 592.02
_space_group_crystal_system monoclinic
_space_group_IT_number 14
_space_group_name_Hall '-P 2yn'
_space_group_name_H-M_alt 'P 1 21/n 1'
_atom_sites_solution_hydrogens geom
_audit_creation_method SHELXL-2018/3
_audit_update_record
;
2024-05-28 deposited with the CCDC.	2024-07-09 downloaded from the CCDC.
;
_cell_angle_alpha 90
_cell_angle_beta 95.139(4)
_cell_angle_gamma 90
_cell_formula_units_Z 4
_cell_length_a 8.7028(3)
_cell_length_b 21.0309(10)
_cell_length_c 9.4060(3)
_cell_measurement_reflns_used 4293
_cell_measurement_temperature 295
_cell_measurement_theta_max 30.4800
_cell_measurement_theta_min 4.4410
_cell_volume 1714.64(12)
_computing_structure_refinement 'SHELXL-2018/3 (Sheldrick, 2018)'
_diffrn_ambient_temperature 295
_diffrn_detector_area_resol_mean 16.3426
_diffrn_measured_fraction_theta_full 0.995
_diffrn_measured_fraction_theta_max 0.996
_diffrn_measurement_device_type 'Xcalibur, Sapphire3'
_diffrn_radiation_type MoK\a
_diffrn_radiation_wavelength 0.71073
_diffrn_reflns_av_R_equivalents 0.0460
_diffrn_reflns_av_unetI/netI 0.0444
_diffrn_reflns_Laue_measured_fraction_full 0.995
_diffrn_reflns_Laue_measured_fraction_max 0.996
_diffrn_reflns_limit_h_max 11
_diffrn_reflns_limit_h_min -11
_diffrn_reflns_limit_k_max 26
_diffrn_reflns_limit_k_min -26
_diffrn_reflns_limit_l_max 12
_diffrn_reflns_limit_l_min -12
_diffrn_reflns_number 14295
_diffrn_reflns_point_group_measured_fraction_full 0.995
_diffrn_reflns_point_group_measured_fraction_max 0.996
_diffrn_reflns_theta_full 25.242
_diffrn_reflns_theta_max 26.999
_diffrn_reflns_theta_min 4.218
_diffrn_source 'fine-focus sealed X-ray tube'
_exptl_absorpt_coefficient_mu 3.728
_exptl_absorpt_correction_T_max 1.00000
_exptl_absorpt_correction_T_min 0.53154
_exptl_absorpt_correction_type multi-scan
_exptl_absorpt_process_details
;
CrysAlisPro 1.171.41.123a (Rigaku Oxford Diffraction, 2022)
Empirical absorption correction using spherical harmonics,
implemented in SCALE3 ABSPACK scaling algorithm.
;
_exptl_crystal_colour 'pale yellow'
_exptl_crystal_density_diffrn 2.293
_exptl_crystal_description plate
_exptl_crystal_F_000 1104
_exptl_crystal_size_max 0.66
_exptl_crystal_size_mid 0.23
_exptl_crystal_size_min 0.08
_refine_diff_density_max 0.548
_refine_diff_density_min -0.760
_refine_diff_density_rms 0.095
_refine_ls_extinction_method none
_refine_ls_goodness_of_fit_ref 1.017
_refine_ls_hydrogen_treatment constr
_refine_ls_matrix_type full
_refine_ls_number_parameters 235
_refine_ls_number_reflns 3717
_refine_ls_number_restraints 0
_refine_ls_restrained_S_all 1.017
_refine_ls_R_factor_all 0.0593
_refine_ls_R_factor_gt 0.0357
_refine_ls_shift/su_max 0.002
_refine_ls_shift/su_mean 0.000
_refine_ls_structure_factor_coef Fsqd
_refine_ls_weighting_details 'w=1/[\s^2^(Fo^2^)+(0.0165P)^2^] where P=(Fo^2^+2Fc^2^)/3'
_refine_ls_weighting_scheme calc
_refine_ls_wR_factor_gt 0.0535
_refine_ls_wR_factor_ref 0.0599
_reflns_Friedel_coverage 0.000
_reflns_number_gt 2775
_reflns_number_total 3717
_reflns_threshold_expression 'I > 2\s(I)'
_cod_data_source_file d4ce00557k2.cif
_cod_data_source_block nox_14tfib
_cod_depositor_comments 'Adding full bibliography for 7249013--7249033.cif.'
_cod_original_sg_symbol_H-M 'P 21/n'
_cod_database_code 7249030
_shelx_shelxl_version_number 2018/3
_shelx_space_group_comment
;
The symmetry employed for this shelxl refinement is uniquely defined
by the following loop, which should always be used as a source of
symmetry information in preference to the above space-group names.
They are only intended as comments.
;

loop_
_space_group_symop_operation_xyz
'x, y, z'
'-x+1/2, y+1/2, -z+1/2'
'-x, -y, -z'
'x-1/2, -y-1/2, z-1/2'

loop_
_atom_site_label
_atom_site_type_symbol
_atom_site_fract_x
_atom_site_fract_y
_atom_site_fract_z
_atom_site_U_iso_or_equiv
_atom_site_adp_type
_atom_site_occupancy
_atom_site_site_symmetry_order
_atom_site_calc_flag
_atom_site_refinement_flags_posn
_atom_site_refinement_flags_adp
_atom_site_refinement_flags_occupancy
_atom_site_disorder_assembly
_atom_site_disorder_group
I2 I 0.70642(3) 0.61377(2) -0.13202(3) 0.05213(11) Uani 1 1 d . . . . .
I1 I 0.37549(3) 0.64180(2) 0.51321(3) 0.05210(11) Uani 1 1 d . . . . .
F4 F 0.4917(3) 0.52288(11) 0.3442(3) 0.0562(7) Uani 1 1 d . . . . .
F2 F 0.5966(3) 0.73415(11) 0.0405(3) 0.0647(8) Uani 1 1 d . . . . .
F3 F 0.6267(3) 0.51248(11) 0.1047(3) 0.0594(7) Uani 1 1 d . . . . .
F1 F 0.4598(3) 0.74495(11) 0.2806(3) 0.0651(8) Uani 1 1 d . . . . .
O3 O 0.3765(3) 0.96041(14) 0.8939(3) 0.0557(8) Uani 1 1 d . . . . .
N2 N 0.3213(5) 0.9072(2) 1.0845(5) 0.0658(12) Uani 1 1 d . . . . .
N1 N 0.7266(5) 0.8391(3) 0.3855(5) 0.0632(12) Uani 1 1 d . . . . .
C13 C 0.6130(4) 0.62257(19) 0.0627(4) 0.0379(10) Uani 1 1 d . . . . .
C10 C 0.4738(4) 0.63423(19) 0.3213(4) 0.0363(10) Uani 1 1 d . . . . .
O2 O 0.7292(5) 0.8794(2) 0.2954(5) 0.1060(16) Uani 1 1 d . . . . .
O1 O 0.7816(4) 0.7860(2) 0.3755(4) 0.0885(13) Uani 1 1 d . . . . .
C14 C 0.5848(4) 0.57053(19) 0.1459(5) 0.0384(10) Uani 1 1 d . . . . .
C12 C 0.5714(5) 0.6809(2) 0.1145(5) 0.0436(11) Uani 1 1 d . . . . .
C11 C 0.5022(5) 0.68693(19) 0.2394(5) 0.0419(11) Uani 1 1 d . . . . .
C15 C 0.5161(4) 0.57612(19) 0.2706(4) 0.0368(10) Uani 1 1 d . . . . .
C7 C 0.4290(4) 0.8992(2) 0.8793(5) 0.0413(10) Uani 1 1 d . . . . .
C6 C 0.5528(5) 0.9322(2) 0.6650(5) 0.0476(11) Uani 1 1 d . . . . .
H6 H 0.534374 0.974568 0.686181 0.057 Uiso 1 1 calc R U . . .
C2 C 0.5350(5) 0.8217(2) 0.7198(5) 0.0498(12) Uani 1 1 d . . . . .
H2 H 0.503570 0.789391 0.778142 0.060 Uiso 1 1 calc R U . . .
C9 C 0.3138(5) 0.9596(3) 1.0199(6) 0.0602(14) Uani 1 1 d . . . . .
H9 H 0.268242 0.995375 1.056529 0.072 Uiso 1 1 calc R U . . .
C3 C 0.6092(5) 0.8065(2) 0.6014(5) 0.0529(12) Uani 1 1 d . . . . .
H3 H 0.628907 0.764336 0.579543 0.063 Uiso 1 1 calc R U . . .
C1 C 0.5061(5) 0.8849(2) 0.7536(5) 0.0397(10) Uani 1 1 d . . . . .
C4 C 0.6535(4) 0.8549(2) 0.5162(5) 0.0450(11) Uani 1 1 d . . . . .
C5 C 0.6264(5) 0.9174(2) 0.5455(5) 0.0529(12) Uani 1 1 d . . . . .
H5 H 0.657124 0.949304 0.485797 0.063 Uiso 1 1 calc R U . . .
C8 C 0.3952(6) 0.8683(2) 0.9951(6) 0.0681(15) Uani 1 1 d . . . . .
H8 H 0.418397 0.825750 1.013534 0.082 Uiso 1 1 calc R U . . .

loop_
_atom_site_aniso_label
_atom_site_aniso_U_11
_atom_site_aniso_U_22
_atom_site_aniso_U_33
_atom_site_aniso_U_23
_atom_site_aniso_U_13
_atom_site_aniso_U_12
I2 0.05116(18) 0.0735(2) 0.03385(18) 0.00484(16) 0.01544(14) -0.00087(16)
I1 0.05603(19) 0.0679(2) 0.03448(18) -0.00622(15) 0.01573(14) 0.00276(16)
F4 0.0783(17) 0.0456(14) 0.0485(18) 0.0111(13) 0.0255(14) 0.0003(13)
F2 0.088(2) 0.0478(15) 0.062(2) 0.0174(14) 0.0241(15) -0.0004(14)
F3 0.0818(18) 0.0466(15) 0.0531(18) -0.0045(13) 0.0244(14) 0.0121(14)
F1 0.088(2) 0.0426(15) 0.067(2) -0.0059(14) 0.0220(16) 0.0115(14)
O3 0.067(2) 0.0550(19) 0.048(2) -0.0059(16) 0.0183(17) 0.0053(17)
N2 0.071(3) 0.083(3) 0.048(3) -0.001(3) 0.030(2) 0.007(3)
N1 0.058(3) 0.090(3) 0.044(3) -0.017(3) 0.020(2) -0.010(3)
C13 0.039(2) 0.048(2) 0.027(2) 0.001(2) 0.0069(18) 0.002(2)
C10 0.036(2) 0.041(2) 0.032(2) -0.0010(19) 0.0058(19) -0.0028(19)
O2 0.155(4) 0.116(4) 0.056(3) -0.001(3) 0.061(3) -0.024(3)
O1 0.085(3) 0.108(3) 0.077(3) -0.021(3) 0.034(2) 0.022(2)
C14 0.041(2) 0.042(2) 0.033(3) -0.001(2) 0.0075(19) 0.007(2)
C12 0.049(3) 0.043(2) 0.040(3) 0.011(2) 0.006(2) -0.008(2)
C11 0.043(2) 0.039(2) 0.044(3) -0.005(2) 0.007(2) 0.003(2)
C15 0.043(2) 0.039(2) 0.029(2) 0.0072(19) 0.0081(19) 0.000(2)
C7 0.037(2) 0.051(3) 0.037(3) -0.001(2) 0.0114(19) 0.005(2)
C6 0.054(3) 0.043(3) 0.047(3) -0.002(2) 0.012(2) -0.003(2)
C2 0.059(3) 0.045(3) 0.048(3) 0.001(2) 0.018(2) 0.000(2)
C9 0.053(3) 0.080(4) 0.051(4) -0.020(3) 0.024(3) 0.004(3)
C3 0.056(3) 0.051(3) 0.054(3) -0.009(2) 0.018(2) 0.000(2)
C1 0.043(2) 0.049(3) 0.028(2) -0.005(2) 0.0070(19) -0.002(2)
C4 0.037(2) 0.064(3) 0.036(3) -0.012(2) 0.010(2) -0.005(2)
C5 0.057(3) 0.064(3) 0.040(3) 0.008(2) 0.017(2) -0.009(3)
C8 0.086(4) 0.064(3) 0.059(4) 0.011(3) 0.038(3) 0.019(3)

loop_
_atom_type_symbol
_atom_type_description
_atom_type_scat_dispersion_real
_atom_type_scat_dispersion_imag
_atom_type_scat_source
C C 0.0033 0.0016 'International Tables Vol C Tables 4.2.6.8 and 6.1.1.4'
H H 0.0000 0.0000 'International Tables Vol C Tables 4.2.6.8 and 6.1.1.4'
N N 0.0061 0.0033 'International Tables Vol C Tables 4.2.6.8 and 6.1.1.4'
O O 0.0106 0.0060 'International Tables Vol C Tables 4.2.6.8 and 6.1.1.4'
F F 0.0171 0.0103 'International Tables Vol C Tables 4.2.6.8 and 6.1.1.4'
I I -0.4742 1.8119 'International Tables Vol C Tables 4.2.6.8 and 6.1.1.4'

loop_
_geom_angle_atom_site_label_1
_geom_angle_atom_site_label_2
_geom_angle_atom_site_label_3
_geom_angle
_geom_angle_site_symmetry_1
_geom_angle_site_symmetry_3
_geom_angle_publ_flag
C9 O3 C7 103.9(4) . . ?
C9 N2 C8 103.5(4) . . ?
O2 N1 O1 124.0(5) . . ?
O2 N1 C4 117.9(5) . . ?
O1 N1 C4 118.2(5) . . ?
C14 C13 C12 116.0(4) . . ?
C14 C13 I2 122.2(3) . . ?
C12 C13 I2 121.8(3) . . ?
C15 C10 C11 116.9(4) . . ?
C15 C10 I1 121.0(3) . . ?
C11 C10 I1 122.1(3) . . ?
F3 C14 C15 118.5(4) . . ?
F3 C14 C13 119.5(4) . . ?
C15 C14 C13 122.1(4) . . ?
F2 C12 C11 118.0(4) . . ?
F2 C12 C13 119.8(4) . . ?
C11 C12 C13 122.2(4) . . ?
F1 C11 C12 118.9(4) . . ?
F1 C11 C10 120.0(4) . . ?
C12 C11 C10 121.1(4) . . ?
F4 C15 C14 118.1(4) . . ?
F4 C15 C10 120.2(4) . . ?
C14 C15 C10 121.7(4) . . ?
C8 C7 O3 106.0(4) . . ?
C8 C7 C1 136.5(4) . . ?
O3 C7 C1 117.4(4) . . ?
C5 C6 C1 120.8(4) . . ?
C3 C2 C1 120.9(4) . . ?
N2 C9 O3 115.3(5) . . ?
C4 C3 C2 118.6(4) . . ?
C6 C1 C2 118.6(4) . . ?
C6 C1 C7 121.9(4) . . ?
C2 C1 C7 119.5(4) . . ?
C5 C4 C3 122.2(4) . . ?
C5 C4 N1 118.7(4) . . ?
C3 C4 N1 119.1(4) . . ?
C4 C5 C6 118.9(4) . . ?
C7 C8 N2 111.2(4) . . ?

loop_
_geom_bond_atom_site_label_1
_geom_bond_atom_site_label_2
_geom_bond_distance
_geom_bond_site_symmetry_2
_geom_bond_publ_flag
I2 C13 2.078(4) . ?
I1 C10 2.071(4) . ?
F4 C15 1.343(4) . ?
F2 C12 1.347(4) . ?
F3 C14 1.341(4) . ?
F1 C11 1.342(4) . ?
O3 C9 1.349(5) . ?
O3 C7 1.376(5) . ?
N2 C9 1.259(6) . ?
N2 C8 1.373(6) . ?
N1 O2 1.200(5) . ?
N1 O1 1.222(5) . ?
N1 C4 1.472(5) . ?
C13 C14 1.380(5) . ?
C13 C12 1.380(5) . ?
C10 C15 1.374(5) . ?
C10 C11 1.385(5) . ?
C14 C15 1.369(5) . ?
C12 C11 1.373(6) . ?
C7 C8 1.325(6) . ?
C7 C1 1.442(5) . ?
C6 C5 1.378(6) . ?
C6 C1 1.382(5) . ?
C2 C3 1.374(5) . ?
C2 C1 1.395(6) . ?
C3 C4 1.371(6) . ?
C4 C5 1.368(6) . ?
